data_2233126
loop_
_publ_author_name
'Rodrigues, Vinola Z.'
'Herich, Peter'
'Gowda, B. Thimme'
'Ko\<z\'i\<sek, Jozef'

_publ_section_title
;
 3-Chloro-<i>N</i>-(2-chlorophenyl)benzamide
;
_journal_coeditor_code DS2157
_journal_issue 1
_journal_name_full 'Acta Crystallographica Section E'
_journal_page_first o49
_journal_paper_doi 10.1107/S1600536811051944
_journal_volume 68
_journal_year 2012
_chemical_formula_iupac 'C13 H9 Cl2 N O'
_chemical_formula_moiety 'C13 H9 Cl2 N O'
_chemical_formula_sum 'C13 H9 Cl2 N O'
_chemical_formula_weight 266.11
_chemical_name_systematic
;
3-Chloro-<i>N</i>-(2-chlorophenyl)benzamide
;
_space_group_IT_number 14
_symmetry_cell_setting monoclinic
_symmetry_space_group_name_Hall '-P 2yn'
_symmetry_space_group_name_H-M 'P 1 21/n 1'
_atom_sites_solution_hydrogens geom
_atom_sites_solution_primary direct
_atom_sites_solution_secondary difmap
_audit_creation_method SHELXL-97
_cell_angle_alpha 90.00
_cell_angle_beta 90.142(3)
_cell_angle_gamma 90.00
_cell_formula_units_Z 4
_cell_length_a 11.1371(4)
_cell_length_b 4.85230(17)
_cell_length_c 21.5198(8)
_cell_measurement_reflns_used 11869
_cell_measurement_temperature 293
_cell_measurement_theta_max 29.5484
_cell_measurement_theta_min 3.3676
_cell_volume 1162.94(7)
_computing_cell_refinement 'CrysAlis CCD (Oxford Diffraction, 2009)'
_computing_data_collection 'CrysAlis CCD (Oxford Diffraction, 2009)'
_computing_data_reduction 'CrysAlis RED (Oxford Diffraction, 2009)'
_computing_molecular_graphics 'DIAMOND (Brandenburg, 2002)'
_computing_publication_material 'enCIFer (Allen <i>et al.</i>, 2004)'
_computing_structure_refinement 'SHELXL97 (Sheldrick, 2008)'
_computing_structure_solution 'SHELXS97 (Sheldrick, 2008)'
_diffrn_ambient_temperature 293
_diffrn_detector_area_resol_mean 10.4340
_diffrn_measured_fraction_theta_full 0.998
_diffrn_measured_fraction_theta_max 0.998
_diffrn_measurement_device_type 'Oxford Diffraction Xcalibur Ruby Gemini'
_diffrn_measurement_method '\w scans'
_diffrn_radiation_monochromator graphite
_diffrn_radiation_source 'Enhance (Mo) X-ray Source'
_diffrn_radiation_type MoK\a
_diffrn_radiation_wavelength 0.71073
_diffrn_reflns_av_R_equivalents 0.0339
_diffrn_reflns_av_sigmaI/netI 0.0536
_diffrn_reflns_limit_h_max 15
_diffrn_reflns_limit_h_min -15
_diffrn_reflns_limit_k_max 6
_diffrn_reflns_limit_k_min -6
_diffrn_reflns_limit_l_max 29
_diffrn_reflns_limit_l_min -29
_diffrn_reflns_number 22845
_diffrn_reflns_theta_full 29.55
_diffrn_reflns_theta_max 29.550
_diffrn_reflns_theta_min 3.370
_diffrn_standards_decay_% 0
_diffrn_standards_interval_time 0
_diffrn_standards_number 0
_exptl_absorpt_coefficient_mu 0.538
_exptl_absorpt_correction_T_max 0.958
_exptl_absorpt_correction_T_min 0.824
_exptl_absorpt_correction_type analytical
_exptl_absorpt_process_details
;
[CrysAlis RED (Oxford Diffraction, 2009),
based on expressions derived by Clark & Reid (1995)]
;
_exptl_crystal_colour colorless
_exptl_crystal_density_diffrn 1.520
_exptl_crystal_density_method 'not measured'
_exptl_crystal_description rod
_exptl_crystal_F_000 544
_exptl_crystal_size_max 0.66
_exptl_crystal_size_mid 0.30
_exptl_crystal_size_min 0.08
_refine_diff_density_max 0.310
_refine_diff_density_min -0.257
_refine_ls_extinction_method none
_refine_ls_goodness_of_fit_ref 1.074
_refine_ls_hydrogen_treatment constr
_refine_ls_matrix_type full
_refine_ls_number_parameters 154
_refine_ls_number_reflns 3262
_refine_ls_number_restraints 0
_refine_ls_restrained_S_all 1.074
_refine_ls_R_factor_all 0.0541
_refine_ls_R_factor_gt 0.0382
_refine_ls_shift/su_max 0.000
_refine_ls_shift/su_mean 0.000
_refine_ls_structure_factor_coef Fsqd
_refine_ls_weighting_details 'calc w=1/[\s^2^(Fo^2^)+(0.0694P)^2^+0.1106P] where P=(Fo^2^+2Fc^2^)/3'
_refine_ls_weighting_scheme calc
_refine_ls_wR_factor_gt 0.1122
_refine_ls_wR_factor_ref 0.1179
_reflns_number_gt 2279
_reflns_number_total 3262
_reflns_threshold_expression I>2sigma(I)
_cod_data_source_file ds2157.cif
_cod_data_source_block I
_cod_original_sg_symbol_H-M 'P 21/n'
_cod_database_code 2233126
_cod_database_fobs_code 2233126

loop_
_symmetry_equiv_pos_as_xyz
'x, y, z'
'-x+1/2, y+1/2, -z+1/2'
'-x, -y, -z'
'x-1/2, -y-1/2, z-1/2'

loop_
_atom_site_type_symbol
_atom_site_label
_atom_site_fract_x
_atom_site_fract_y
_atom_site_fract_z
_atom_site_U_iso_or_equiv
_atom_site_adp_type
_atom_site_calc_flag
_atom_site_refinement_flags
_atom_site_occupancy
_atom_site_symmetry_multiplicity
C C1 0.28710(14) 0.3142(3) 0.01071(8) 0.0380(4) Uani d . 1 1
C C2 0.34075(14) 0.4188(3) -0.04824(7) 0.0375(3) Uani d . 1 1
C C3 0.28456(14) 0.6171(3) -0.08504(7) 0.0376(3) Uani d . 1 1
H H3A 0.2115 0.6930 -0.0731 0.045 Uiso calc R 1 1
C C4 0.33904(15) 0.6991(3) -0.13953(7) 0.0389(4) Uani d . 1 1
C C5 0.44901(16) 0.5933(4) -0.15784(8) 0.0454(4) Uani d . 1 1
H H5A 0.4854 0.6537 -0.1942 0.055 Uiso calc R 1 1
C C6 0.50336(16) 0.3967(4) -0.12103(9) 0.0476(4) Uani d . 1 1
H H6A 0.5772 0.3240 -0.1327 0.057 Uiso calc R 1 1
C C7 0.44943(15) 0.3067(3) -0.06703(8) 0.0421(4) Uani d . 1 1
H H7A 0.4860 0.1705 -0.0432 0.050 Uiso calc R 1 1
C C8 0.16652(14) 0.4468(3) 0.10141(7) 0.0363(3) Uani d . 1 1
C C9 0.05966(15) 0.5829(3) 0.11471(7) 0.0380(4) Uani d . 1 1
C C10 -0.00095(17) 0.5387(4) 0.16973(9) 0.0498(4) Uani d . 1 1
H H10A -0.0719 0.6328 0.1778 0.060 Uiso calc R 1 1
C C11 0.04410(19) 0.3552(4) 0.21236(9) 0.0553(5) Uani d . 1 1
H H11A 0.0032 0.3235 0.2493 0.066 Uiso calc R 1 1
C C12 0.15079(18) 0.2166(4) 0.20030(9) 0.0518(5) Uani d . 1 1
H H12A 0.1816 0.0925 0.2292 0.062 Uiso calc R 1 1
C C13 0.21073(16) 0.2639(4) 0.14537(8) 0.0450(4) Uani d . 1 1
H H13A 0.2823 0.1713 0.1376 0.054 Uiso calc R 1 1
N N1 0.22659(12) 0.5014(3) 0.04507(6) 0.0378(3) Uani d . 1 1
H H1A 0.2245 0.6679 0.0314 0.045 Uiso calc R 1 1
O O1 0.29906(12) 0.0726(2) 0.02617(6) 0.0521(3) Uani d . 1 1
Cl Cl1 -0.00096(4) 0.81078(10) 0.06110(2) 0.05256(16) Uani d . 1 1
Cl Cl2 0.26902(4) 0.94011(10) -0.18730(2) 0.05402(17) Uani d . 1 1

loop_
_atom_site_aniso_label
_atom_site_aniso_U_11
_atom_site_aniso_U_22
_atom_site_aniso_U_33
_atom_site_aniso_U_12
_atom_site_aniso_U_13
_atom_site_aniso_U_23
C1 0.0412(8) 0.0296(8) 0.0432(9) -0.0022(6) 0.0019(7) 0.0005(6)
C2 0.0435(8) 0.0289(7) 0.0400(8) -0.0024(6) 0.0023(7) -0.0034(6)
C3 0.0408(8) 0.0315(7) 0.0406(8) 0.0012(6) 0.0042(7) -0.0026(6)
C4 0.0462(9) 0.0320(8) 0.0384(8) -0.0015(7) -0.0005(7) -0.0016(6)
C5 0.0499(9) 0.0456(9) 0.0409(9) -0.0042(8) 0.0093(7) -0.0007(7)
C6 0.0416(9) 0.0484(10) 0.0529(10) 0.0025(8) 0.0084(8) -0.0044(8)
C7 0.0432(9) 0.0381(9) 0.0448(9) 0.0036(7) 0.0002(7) -0.0020(7)
C8 0.0407(8) 0.0285(7) 0.0397(8) -0.0044(6) 0.0024(6) 0.0018(6)
C9 0.0422(8) 0.0317(8) 0.0402(8) 0.0002(7) 0.0001(7) 0.0034(6)
C10 0.0500(10) 0.0503(10) 0.0492(10) 0.0021(8) 0.0120(8) 0.0012(8)
C11 0.0672(12) 0.0553(11) 0.0435(10) -0.0023(10) 0.0150(9) 0.0090(8)
C12 0.0654(12) 0.0467(10) 0.0433(10) -0.0013(9) 0.0004(8) 0.0110(8)
C13 0.0477(9) 0.0392(8) 0.0481(10) 0.0041(7) 0.0003(7) 0.0070(7)
N1 0.0467(7) 0.0268(6) 0.0398(7) 0.0008(5) 0.0065(6) 0.0043(5)
O1 0.0702(8) 0.0258(6) 0.0603(8) 0.0037(5) 0.0152(6) 0.0042(5)
Cl1 0.0524(3) 0.0506(3) 0.0547(3) 0.0111(2) 0.0019(2) 0.01349(19)
Cl2 0.0654(3) 0.0488(3) 0.0479(3) 0.0055(2) 0.0006(2) 0.01029(19)

loop_
_atom_type_symbol
_atom_type_description
_atom_type_scat_dispersion_real
_atom_type_scat_dispersion_imag
_atom_type_scat_source
C C 0.0033 0.0016 'International Tables Vol C Tables 4.2.6.8 and 6.1.1.4'
H H 0.0000 0.0000 'International Tables Vol C Tables 4.2.6.8 and 6.1.1.4'
N N 0.0061 0.0033 'International Tables Vol C Tables 4.2.6.8 and 6.1.1.4'
O O 0.0106 0.0060 'International Tables Vol C Tables 4.2.6.8 and 6.1.1.4'
Cl Cl 0.1484 0.1585 'International Tables Vol C Tables 4.2.6.8 and 6.1.1.4'

loop_
_geom_angle_atom_site_label_1
_geom_angle_atom_site_label_2
_geom_angle_atom_site_label_3
_geom_angle
O1 C1 N1 123.23(15)
O1 C1 C2 120.84(15)
N1 C1 C2 115.93(13)
C7 C2 C3 119.73(15)
C7 C2 C1 117.73(14)
C3 C2 C1 122.53(14)
C4 C3 C2 118.95(15)
C4 C3 H3A 120.5
C2 C3 H3A 120.5
C3 C4 C5 121.70(15)
C3 C4 Cl2 119.88(13)
C5 C4 Cl2 118.41(13)
C6 C5 C4 118.66(16)
C6 C5 H5A 120.7
C4 C5 H5A 120.7
C5 C6 C7 120.75(16)
C5 C6 H6A 119.6
C7 C6 H6A 119.6
C6 C7 C2 120.17(16)
C6 C7 H7A 119.9
C2 C7 H7A 119.9
C13 C8 C9 117.77(15)
C13 C8 N1 122.54(15)
C9 C8 N1 119.69(14)
C10 C9 C8 121.52(15)
C10 C9 Cl1 118.63(13)
C8 C9 Cl1 119.84(12)
C11 C10 C9 119.68(17)
C11 C10 H10A 120.2
C9 C10 H10A 120.2
C10 C11 C12 120.00(17)
C10 C11 H11A 120.0
C12 C11 H11A 120.0
C13 C12 C11 119.71(17)
C13 C12 H12A 120.1
C11 C12 H12A 120.1
C12 C13 C8 121.31(17)
C12 C13 H13A 119.3
C8 C13 H13A 119.3
C1 N1 C8 125.58(13)
C1 N1 H1A 117.2
C8 N1 H1A 117.2

loop_
_geom_bond_atom_site_label_1
_geom_bond_atom_site_label_2
_geom_bond_distance
C1 O1 1.2257(19)
C1 N1 1.352(2)
C1 C2 1.493(2)
C2 C7 1.388(2)
C2 C3 1.393(2)
C3 C4 1.380(2)
C3 H3A 0.9300
C4 C5 1.386(2)
C4 Cl2 1.7404(16)
C5 C6 1.379(3)
C5 H5A 0.9300
C6 C7 1.380(3)
C6 H6A 0.9300
C7 H7A 0.9300
C8 C13 1.387(2)
C8 C9 1.391(2)
C8 N1 1.411(2)
C9 C10 1.381(2)
C9 Cl1 1.7337(16)
C10 C11 1.373(3)
C10 H10A 0.9300
C11 C12 1.390(3)
C11 H11A 0.9300
C12 C13 1.378(3)
C12 H12A 0.9300
C13 H13A 0.9300
N1 H1A 0.8600

loop_
_geom_hbond_atom_site_label_D
_geom_hbond_atom_site_label_H
_geom_hbond_atom_site_label_A
_geom_hbond_site_symmetry_A
_geom_hbond_distance_DH
_geom_hbond_distance_HA
_geom_hbond_distance_DA
_geom_hbond_angle_DHA
N1 H1A O1 1_565 0.86 2.14 2.9157(17) 150.7

loop_
_geom_torsion_atom_site_label_1
_geom_torsion_atom_site_label_2
_geom_torsion_atom_site_label_3
_geom_torsion_atom_site_label_4
_geom_torsion
O1 C1 C2 C7 -34.2(2)
N1 C1 C2 C7 145.40(15)
O1 C1 C2 C3 144.21(17)
N1 C1 C2 C3 -36.2(2)
C7 C2 C3 C4 -0.4(2)
C1 C2 C3 C4 -178.75(14)
C2 C3 C4 C5 -1.3(2)
C2 C3 C4 Cl2 178.43(11)
C3 C4 C5 C6 1.5(3)
Cl2 C4 C5 C6 -178.26(14)
C4 C5 C6 C7 0.0(3)
C5 C6 C7 C2 -1.7(3)
C3 C2 C7 C6 1.8(2)
C1 C2 C7 C6 -179.71(15)
C13 C8 C9 C10 0.0(2)
N1 C8 C9 C10 -178.97(16)
C13 C8 C9 Cl1 -179.20(13)
N1 C8 C9 Cl1 1.8(2)
C8 C9 C10 C11 -0.5(3)
Cl1 C9 C10 C11 178.75(15)
C9 C10 C11 C12 0.6(3)
C10 C11 C12 C13 -0.2(3)
C11 C12 C13 C8 -0.3(3)
C9 C8 C13 C12 0.4(3)
N1 C8 C13 C12 179.35(16)
O1 C1 N1 C8 -2.0(3)
C2 C1 N1 C8 178.39(14)
C13 C8 N1 C1 37.2(2)
C9 C8 N1 C1 -143.89(16)

loop_
_cod_related_entry_id
_cod_related_entry_database
_cod_related_entry_code
1 ChemSpider 630568
